data_7251958
loop_
_publ_author_name
'Zhang, Chen-Ran'
'Xiao, Ming'
'Ding, Qun-Shan'
'Li, Linke'
'Zhao, Xueli'
'Zang, Shuang-Quan'

_publ_section_title
;
 Multi-Stimuli Chromic Responses (Light/Electro/Amino-) in Zn/Cd-Extended
 Viologen Materials toward Information Encryption
;
_journal_name_full CrystEngComm
_journal_paper_doi 10.1039/D6CE00124F
_journal_year 2026
_chemical_formula_moiety 'C46 H34 N2 O11 S Zn'
_chemical_formula_sum 'C46 H34 N2 O11 S Zn'
_chemical_formula_weight 888.18
_space_group_crystal_system triclinic
_space_group_IT_number 2
_space_group_name_Hall '-P 1'
_space_group_name_H-M_alt 'P -1'
_atom_sites_solution_hydrogens mixed
_atom_sites_solution_primary dual
_audit_creation_date 2025-12-06
_audit_creation_method
;
Olex2 1.5
(compiled 2025.07.13 svn.rb7424aed for OlexSys, GUI svn.r7314)
;
_audit_update_record
;
2025-12-11 deposited with the CCDC.	2026-05-01 downloaded from the CCDC.
;
_cell_angle_alpha 91.3780(10)
_cell_angle_beta 99.7860(10)
_cell_angle_gamma 101.9110(10)
_cell_formula_units_Z 2
_cell_length_a 9.52710(10)
_cell_length_b 13.7081(2)
_cell_length_c 16.4123(3)
_cell_measurement_reflns_used 157
_cell_measurement_temperature 200
_cell_measurement_theta_max 73.2730
_cell_measurement_theta_min 8.3570
_cell_volume 2062.87(5)
_computing_cell_refinement 'CrysAlisPro 1.171.39.27b (Rigaku OD, 2015)'
_computing_data_collection 'CrysAlisPro 1.171.39.27b (Rigaku OD, 2015)'
_computing_data_reduction 'CrysAlisPro 1.171.39.27b (Rigaku OD, 2015)'
_computing_molecular_graphics 'Olex2 1.5 (Dolomanov et al., 2009)'
_computing_publication_material 'Olex2 1.5 (Dolomanov et al., 2009)'
_computing_structure_refinement 'SHELXL 2019/3 (Sheldrick, 2015)'
_computing_structure_solution 'SHELXT 2014/5 (Sheldrick, 2014)'
_diffrn_ambient_environment N~2~
_diffrn_ambient_temperature 200
_diffrn_detector 'CCD plate'
_diffrn_measured_fraction_theta_full 0.993
_diffrn_measured_fraction_theta_max 0.966
_diffrn_measurement_details
;
List of Runs (angles in degrees, time in seconds):

  # Type    Start    End  Width  t~exp~   \w     \q     \k     \f   Frames
#--------------------------------------------------------------------------
  1  \w     28.00  33.00   0.50    0.50    --    0.00  70.00   0.00   10
  2  \w     28.00  33.00   0.50    0.50    --    0.00  70.00  90.00   10
  3  \w     28.00  33.00   0.50    0.50    --    0.00 -70.00  90.00   10
  4  \w     28.00  33.00   0.50    2.00    --   98.80 -70.00  90.00   10
  5  \w    123.00 128.00   0.50    2.00    --   98.80  70.00  90.00   10
  6  \w    123.00 128.00   0.50    2.00    --   98.80  70.00   0.00   10
;
_diffrn_measurement_device 'four-circle diffractometer'
_diffrn_measurement_device_type 'XtaLAB AFC12 (RINC): Kappa single'
_diffrn_measurement_method '\w scans'
_diffrn_orient_matrix_type 'CrysAlisPro convention (1999,Acta A55,543-557)'
_diffrn_orient_matrix_UB_11 -0.0076283000
_diffrn_orient_matrix_UB_12 -0.0091150000
_diffrn_orient_matrix_UB_13 -0.0944763000
_diffrn_orient_matrix_UB_21 0.0161374000
_diffrn_orient_matrix_UB_22 0.1139807000
_diffrn_orient_matrix_UB_23 -0.0031829000
_diffrn_orient_matrix_UB_31 0.1669507000
_diffrn_orient_matrix_UB_32 0.0132086000
_diffrn_orient_matrix_UB_33 0.0131463000
_diffrn_radiation_monochromator graphite
_diffrn_radiation_probe x-ray
_diffrn_radiation_type 'Cu K\a'
_diffrn_radiation_wavelength 1.54184
_diffrn_reflns_av_R_equivalents 0.0344
_diffrn_reflns_av_unetI/netI 0.0404
_diffrn_reflns_Laue_measured_fraction_full 0.993
_diffrn_reflns_Laue_measured_fraction_max 0.966
_diffrn_reflns_limit_h_max 11
_diffrn_reflns_limit_h_min -10
_diffrn_reflns_limit_k_max 16
_diffrn_reflns_limit_k_min -16
_diffrn_reflns_limit_l_max 20
_diffrn_reflns_limit_l_min -19
_diffrn_reflns_number 20289
_diffrn_reflns_point_group_measured_fraction_full 0.993
_diffrn_reflns_point_group_measured_fraction_max 0.966
_diffrn_reflns_theta_full 67.684
_diffrn_reflns_theta_max 73.813
_diffrn_reflns_theta_min 2.737
_diffrn_source 'fine-focus sealed X-ray tube'
_diffrn_source_type 'Enhance (Cu) X-ray Source'
_exptl_absorpt_coefficient_mu 1.853
_exptl_absorpt_correction_type none
_exptl_crystal_colour 'light yellow'
_exptl_crystal_colour_modifier light
_exptl_crystal_colour_primary yellow
_exptl_crystal_density_diffrn 1.430
_exptl_crystal_description plate
_exptl_crystal_F_000 916
_exptl_crystal_size_max 0.01
_exptl_crystal_size_mid 0.002
_exptl_crystal_size_min 0.001
_refine_diff_density_max 1.055
_refine_diff_density_min -0.757
_refine_diff_density_rms 0.056
_refine_ls_extinction_method none
_refine_ls_goodness_of_fit_ref 1.058
_refine_ls_hydrogen_treatment constr
_refine_ls_matrix_type full
_refine_ls_number_parameters 551
_refine_ls_number_reflns 8062
_refine_ls_number_restraints 0
_refine_ls_restrained_S_all 1.058
_refine_ls_R_factor_all 0.0508
_refine_ls_R_factor_gt 0.0432
_refine_ls_shift/su_max 0.001
_refine_ls_shift/su_mean 0.000
_refine_ls_structure_factor_coef Fsqd
_refine_ls_weighting_details 'w=1/[\s^2^(Fo^2^)+(0.0570P)^2^+1.2375P] where P=(Fo^2^+2Fc^2^)/3'
_refine_ls_weighting_scheme calc
_refine_ls_wR_factor_gt 0.1155
_refine_ls_wR_factor_ref 0.1197
_reflns_Friedel_coverage 0.000
_reflns_number_gt 7037
_reflns_number_total 8062
_reflns_threshold_expression 'I > 2\s(I)'
_cod_data_source_file d6ce00124f2.cif
_cod_data_source_block hy
_cod_database_code 7251958
_shelx_shelxl_version_number 2019/3
_shelx_space_group_comment
;
The symmetry employed for this shelxl refinement is uniquely defined
by the following loop, which should always be used as a source of
symmetry information in preference to the above space-group names.
They are only intended as comments.
;
_shelx_estimated_absorpt_t_max 0.998
_shelx_estimated_absorpt_t_min 0.982
_olex2_refinement_description
;
1. Fixed Uiso
 At 1.2 times of:
  All C(H) groups, All C(H,H) groups
 At 1.5 times of:
  All O(H,H) groups
2.a Rotating group:
 O7(H7A,H7B)
2.b Secondary CH2 refined with riding coordinates:
 C8(H8A,H8B), C31(H31A,H31B)
2.c Aromatic/amide H refined with riding coordinates:
 C3(H3), C4(H4), C6(H6), C7(H7), C9(H9), C10(H10), C12(H12), C13(H13),
 C15(H15), C16(H16), C18(H18), C19(H19), C21(H21), C22(H22), C24(H24), C25(H25),
  C27(H27), C28(H28), C29(H29), C30(H30), C33(H33), C34(H34), C36(H36),
 C37(H37), C41(H41), C42(H42), C44(H44), C45(H45)
;
_smtbx_masks_void_probe_radius 1.2
_smtbx_masks_void_truncation_radius 1.2
_olex2_submission_special_instructions 'No special instructions were received'
_oxdiff_exptl_absorpt_empirical_details
;
Empirical correction (ABSPACK) includes:
;
_oxdiff_exptl_absorpt_empirical_full_max 1.000
_oxdiff_exptl_absorpt_empirical_full_min 1.000

loop_
_space_group_symop_operation_xyz
'x, y, z'
'-x, -y, -z'

loop_
_atom_site_label
_atom_site_type_symbol
_atom_site_fract_x
_atom_site_fract_y
_atom_site_fract_z
_atom_site_U_iso_or_equiv
_atom_site_adp_type
_atom_site_occupancy
_atom_site_site_symmetry_order
_atom_site_calc_flag
_atom_site_refinement_flags_posn
_atom_site_refinement_flags_adp
_atom_site_refinement_flags_occupancy
_atom_site_disorder_assembly
_atom_site_disorder_group
Zn1 Zn -0.26408(3) -0.23569(2) 0.30083(2) 0.03648(10) Uani 1 1 d . . . . .
S1 S 0.46298(6) 0.80913(4) 0.80312(3) 0.03770(14) Uani 1 1 d . . . . .
O1 O 0.6141(2) 1.55681(14) 1.40432(13) 0.0606(6) Uani 1 1 d . . . . .
O2 O 0.57635(19) 1.64249(12) 1.29237(11) 0.0455(4) Uani 1 1 d . . . . .
O3 O 0.55364(18) 0.75825(13) 0.85827(11) 0.0458(4) Uani 1 1 d . . . . .
O4 O 0.52647(19) 0.87547(14) 0.74632(11) 0.0480(4) Uani 1 1 d . . . . .
O5 O -0.1663(2) -0.11636(14) 0.48500(12) 0.0542(5) Uani 1 1 d . . . . .
O6 O -0.31417(18) -0.12432(12) 0.36244(10) 0.0423(4) Uani 1 1 d . . . . .
O7 O -0.1501(2) -0.29081(15) 0.41758(13) 0.0573(5) Uani 1 1 d . . . . .
H7A H -0.141780 -0.248783 0.459451 0.086 Uiso 1 1 d R U . . .
H7B H -0.203657 -0.345102 0.431212 0.086 Uiso 1 1 d R U . . .
O8 O -0.1065(2) -0.27290(18) 0.24677(13) 0.0598(5) Uani 1 1 d . . . . .
O9 O -0.0276(2) -0.1116(2) 0.27960(15) 0.0748(7) Uani 1 1 d . . . . .
O10 O 0.5013(2) -0.30168(16) 0.07809(11) 0.0534(5) Uani 1 1 d . . . . .
O11 O 0.63623(18) -0.20285(12) 0.18525(11) 0.0422(4) Uani 1 1 d . . . . .
N1 N 0.1024(2) 1.18732(15) 1.11657(13) 0.0418(5) Uani 1 1 d . . . . .
N2 N -0.30572(19) 0.35936(13) 0.57301(11) 0.0317(4) Uani 1 1 d . . . . .
C1 C 0.5509(3) 1.56603(17) 1.33312(15) 0.0385(5) Uani 1 1 d . . . . .
C2 C 0.4284(3) 1.48280(16) 1.29118(16) 0.0386(5) Uani 1 1 d . . . . .
C3 C 0.3661(3) 1.48887(19) 1.20923(16) 0.0479(6) Uani 1 1 d . . . . .
H3 H 0.405952 1.542691 1.178899 0.057 Uiso 1 1 calc R U . . .
C4 C 0.2464(3) 1.4174(2) 1.17106(18) 0.0542(7) Uani 1 1 d . . . . .
H4 H 0.202723 1.423276 1.115390 0.065 Uiso 1 1 calc R U . . .
C5 C 0.1902(3) 1.33671(19) 1.21459(18) 0.0464(6) Uani 1 1 d . . . . .
C6 C 0.2539(3) 1.32907(18) 1.29566(19) 0.0484(6) Uani 1 1 d . . . . .
H6 H 0.216976 1.273655 1.325251 0.058 Uiso 1 1 calc R U . . .
C7 C 0.3723(3) 1.40242(18) 1.33412(18) 0.0465(6) Uani 1 1 d . . . . .
H7 H 0.414813 1.397279 1.390141 0.056 Uiso 1 1 calc R U . . .
C8 C 0.0591(3) 1.2588(2) 1.1730(2) 0.0530(7) Uani 1 1 d . . . . .
H8A H 0.012465 1.221603 1.215753 0.064 Uiso 1 1 calc R U . . .
H8B H -0.012943 1.292281 1.140713 0.064 Uiso 1 1 calc R U . . .
C9 C 0.1235(3) 1.21326(19) 1.03979(16) 0.0462(6) Uani 1 1 d . . . . .
H9 H 0.105308 1.275301 1.021139 0.055 Uiso 1 1 calc R U . . .
C10 C 0.1707(3) 1.15159(17) 0.98859(15) 0.0429(6) Uani 1 1 d . . . . .
H10 H 0.186811 1.171616 0.935334 0.052 Uiso 1 1 calc R U . . .
C11 C 0.1953(2) 1.05921(16) 1.01451(14) 0.0357(5) Uani 1 1 d . . . . .
C12 C 0.1715(3) 1.03514(18) 1.09389(15) 0.0419(5) Uani 1 1 d . . . . .
H12 H 0.186007 0.972756 1.113653 0.050 Uiso 1 1 calc R U . . .
C13 C 0.1274(3) 1.10036(18) 1.14379(17) 0.0453(6) Uani 1 1 d . . . . .
H13 H 0.114564 1.083499 1.198240 0.054 Uiso 1 1 calc R U . . .
C14 C 0.2513(3) 0.99291(16) 0.96134(14) 0.0355(5) Uani 1 1 d . . . . .
C15 C 0.2406(3) 1.00489(17) 0.87624(14) 0.0387(5) Uani 1 1 d . . . . .
H15 H 0.189382 1.052348 0.851486 0.046 Uiso 1 1 calc R U . . .
C16 C 0.3034(3) 0.94870(17) 0.82765(14) 0.0390(5) Uani 1 1 d . . . . .
H16 H 0.297654 0.958590 0.770183 0.047 Uiso 1 1 calc R U . . .
C17 C 0.3750(2) 0.87761(16) 0.86372(14) 0.0354(5) Uani 1 1 d . . . . .
C18 C 0.3826(3) 0.86131(19) 0.94700(15) 0.0469(6) Uani 1 1 d . . . . .
H18 H 0.428710 0.810888 0.970737 0.056 Uiso 1 1 calc R U . . .
C19 C 0.3220(3) 0.91969(19) 0.99523(15) 0.0478(6) Uani 1 1 d . . . . .
H19 H 0.328681 0.909703 1.052723 0.057 Uiso 1 1 calc R U . . .
C20 C 0.3167(2) 0.71802(17) 0.74677(14) 0.0358(5) Uani 1 1 d . . . . .
C21 C 0.2227(3) 0.74486(17) 0.68090(14) 0.0377(5) Uani 1 1 d . . . . .
H21 H 0.241225 0.810615 0.662318 0.045 Uiso 1 1 calc R U . . .
C22 C 0.1013(3) 0.67436(17) 0.64259(14) 0.0358(5) Uani 1 1 d . . . . .
H22 H 0.036401 0.691771 0.597424 0.043 Uiso 1 1 calc R U . . .
C23 C 0.0745(2) 0.57797(16) 0.67034(14) 0.0332(4) Uani 1 1 d . . . . .
C24 C 0.1744(3) 0.55174(18) 0.73405(16) 0.0427(5) Uani 1 1 d . . . . .
H24 H 0.159563 0.485072 0.750774 0.051 Uiso 1 1 calc R U . . .
C25 C 0.2949(3) 0.62191(19) 0.77315(16) 0.0436(5) Uani 1 1 d . . . . .
H25 H 0.361512 0.604277 0.817354 0.052 Uiso 1 1 calc R U . . .
C26 C -0.0598(2) 0.50387(15) 0.63549(13) 0.0313(4) Uani 1 1 d . . . . .
C27 C -0.1322(3) 0.50293(17) 0.55373(14) 0.0357(5) Uani 1 1 d . . . . .
H27 H -0.097761 0.553403 0.518877 0.043 Uiso 1 1 calc R U . . .
C28 C -0.2525(2) 0.42950(16) 0.52370(14) 0.0354(5) Uani 1 1 d . . . . .
H28 H -0.298795 0.428071 0.467523 0.042 Uiso 1 1 calc R U . . .
C29 C -0.2437(2) 0.36174(16) 0.65336(14) 0.0355(5) Uani 1 1 d . . . . .
H29 H -0.285762 0.314260 0.688341 0.043 Uiso 1 1 calc R U . . .
C30 C -0.1208(2) 0.43183(16) 0.68507(14) 0.0354(5) Uani 1 1 d . . . . .
H30 H -0.076558 0.431338 0.741447 0.042 Uiso 1 1 calc R U . . .
C31 C -0.4268(2) 0.27459(16) 0.53829(15) 0.0361(5) Uani 1 1 d . . . . .
H31A H -0.492138 0.297307 0.492564 0.043 Uiso 1 1 calc R U . . .
H31B H -0.484285 0.251825 0.581779 0.043 Uiso 1 1 calc R U . . .
C32 C -0.3712(2) 0.18819(15) 0.50611(13) 0.0307(4) Uani 1 1 d . . . . .
C33 C -0.4636(2) 0.12234(16) 0.44447(13) 0.0324(4) Uani 1 1 d . . . . .
H33 H -0.554975 0.135847 0.420164 0.039 Uiso 1 1 calc R U . . .
C34 C -0.4224(2) 0.03687(16) 0.41850(14) 0.0341(5) Uani 1 1 d . . . . .
H34 H -0.484955 -0.007058 0.375595 0.041 Uiso 1 1 calc R U . . .
C35 C -0.2907(2) 0.01509(16) 0.45465(13) 0.0326(4) Uani 1 1 d . . . . .
C36 C -0.1961(2) 0.08270(17) 0.51415(15) 0.0374(5) Uani 1 1 d . . . . .
H36 H -0.104241 0.069645 0.537915 0.045 Uiso 1 1 calc R U . . .
C37 C -0.2357(2) 0.16897(17) 0.53880(14) 0.0366(5) Uani 1 1 d . . . . .
H37 H -0.169638 0.215530 0.578476 0.044 Uiso 1 1 calc R U . . .
C38 C -0.2519(2) -0.08199(17) 0.43265(15) 0.0371(5) Uani 1 1 d . . . . .
C39 C -0.0120(3) -0.1909(2) 0.24998(16) 0.0506(7) Uani 1 1 d . . . . .
C40 C 0.1230(3) -0.19802(19) 0.21659(14) 0.0395(5) Uani 1 1 d . . . . .
C41 C 0.1188(3) -0.27359(19) 0.15746(15) 0.0420(5) Uani 1 1 d . . . . .
H41 H 0.028311 -0.316482 0.134305 0.050 Uiso 1 1 calc R U . . .
C42 C 0.2447(3) -0.28677(19) 0.13221(15) 0.0410(5) Uani 1 1 d . . . . .
H42 H 0.240066 -0.337471 0.090749 0.049 Uiso 1 1 calc R U . . .
C43 C 0.3785(3) -0.22615(17) 0.16714(14) 0.0369(5) Uani 1 1 d . . . . .
C44 C 0.3828(3) -0.14853(17) 0.22425(14) 0.0377(5) Uani 1 1 d . . . . .
H44 H 0.473549 -0.105714 0.247197 0.045 Uiso 1 1 calc R U . . .
C45 C 0.2555(3) -0.13309(18) 0.24805(15) 0.0394(5) Uani 1 1 d . . . . .
H45 H 0.258728 -0.078506 0.285602 0.047 Uiso 1 1 calc R U . . .
C46 C 0.5162(3) -0.24518(18) 0.14176(14) 0.0391(5) Uani 1 1 d . . . . .

loop_
_atom_site_aniso_label
_atom_site_aniso_U_11
_atom_site_aniso_U_22
_atom_site_aniso_U_33
_atom_site_aniso_U_23
_atom_site_aniso_U_13
_atom_site_aniso_U_12
Zn1 0.03294(18) 0.02957(16) 0.04451(18) -0.00462(12) 0.01009(13) -0.00068(12)
S1 0.0316(3) 0.0381(3) 0.0371(3) -0.0027(2) 0.0026(2) -0.0037(2)
O1 0.0666(13) 0.0413(10) 0.0597(12) 0.0140(9) -0.0101(10) -0.0048(9)
O2 0.0397(9) 0.0345(9) 0.0532(10) 0.0100(7) 0.0009(7) -0.0075(7)
O3 0.0349(9) 0.0477(10) 0.0490(10) -0.0029(8) -0.0013(7) 0.0039(7)
O4 0.0409(10) 0.0524(10) 0.0420(9) 0.0006(8) 0.0087(7) -0.0108(8)
O5 0.0525(11) 0.0439(10) 0.0601(11) -0.0103(8) -0.0111(9) 0.0153(8)
O6 0.0389(9) 0.0395(9) 0.0450(9) -0.0116(7) 0.0026(7) 0.0059(7)
O7 0.0555(12) 0.0460(11) 0.0655(12) -0.0054(9) 0.0040(9) 0.0063(9)
O8 0.0382(10) 0.0804(15) 0.0643(12) 0.0140(11) 0.0140(9) 0.0154(10)
O9 0.0506(12) 0.0995(18) 0.0750(15) -0.0318(13) -0.0003(10) 0.0311(12)
O10 0.0517(11) 0.0663(12) 0.0435(10) -0.0035(9) 0.0091(8) 0.0159(9)
O11 0.0370(9) 0.0401(9) 0.0473(9) 0.0092(7) 0.0092(7) 0.0013(7)
N1 0.0333(10) 0.0338(10) 0.0520(12) -0.0080(9) 0.0061(9) -0.0050(8)
N2 0.0295(9) 0.0267(9) 0.0366(9) -0.0016(7) 0.0049(7) 0.0019(7)
C1 0.0385(13) 0.0287(11) 0.0476(13) 0.0031(9) 0.0071(10) 0.0059(9)
C2 0.0389(13) 0.0248(10) 0.0521(14) -0.0005(9) 0.0123(10) 0.0037(9)
C3 0.0586(16) 0.0332(12) 0.0473(14) -0.0036(10) 0.0163(12) -0.0057(11)
C4 0.0668(19) 0.0403(14) 0.0479(15) -0.0097(11) 0.0126(13) -0.0066(12)
C5 0.0426(14) 0.0347(12) 0.0599(16) -0.0113(11) 0.0163(12) -0.0009(10)
C6 0.0446(14) 0.0307(12) 0.0684(17) 0.0050(11) 0.0161(12) -0.0003(10)
C7 0.0427(14) 0.0328(12) 0.0620(16) 0.0077(11) 0.0075(12) 0.0045(10)
C8 0.0458(15) 0.0400(14) 0.0699(18) -0.0147(12) 0.0170(13) -0.0018(11)
C9 0.0490(15) 0.0339(12) 0.0490(14) -0.0014(10) -0.0029(11) 0.0039(10)
C10 0.0528(15) 0.0323(12) 0.0377(12) -0.0003(9) -0.0025(10) 0.0045(10)
C11 0.0358(12) 0.0278(10) 0.0356(11) -0.0001(8) -0.0007(9) -0.0054(8)
C12 0.0464(14) 0.0323(12) 0.0436(13) 0.0049(10) 0.0103(10) -0.0011(10)
C13 0.0467(14) 0.0365(12) 0.0483(14) 0.0000(10) 0.0149(11) -0.0059(10)
C14 0.0393(12) 0.0257(10) 0.0345(11) 0.0021(8) 0.0013(9) -0.0048(8)
C15 0.0398(13) 0.0347(12) 0.0373(12) 0.0086(9) 0.0022(9) 0.0008(9)
C16 0.0407(13) 0.0382(12) 0.0337(11) 0.0069(9) 0.0047(9) -0.0003(10)
C17 0.0355(12) 0.0305(11) 0.0339(11) -0.0006(8) 0.0028(9) -0.0040(9)
C18 0.0672(17) 0.0375(13) 0.0358(12) 0.0039(10) 0.0024(11) 0.0159(12)
C19 0.0758(19) 0.0379(13) 0.0294(11) 0.0046(9) 0.0044(11) 0.0158(12)
C20 0.0314(11) 0.0343(11) 0.0379(11) -0.0044(9) 0.0053(9) 0.0000(9)
C21 0.0372(12) 0.0324(11) 0.0382(12) 0.0021(9) 0.0051(9) -0.0032(9)
C22 0.0346(12) 0.0334(11) 0.0346(11) 0.0018(9) 0.0037(9) -0.0012(9)
C23 0.0325(11) 0.0288(10) 0.0366(11) -0.0023(8) 0.0078(9) 0.0019(8)
C24 0.0369(13) 0.0301(11) 0.0559(15) 0.0038(10) 0.0004(11) 0.0017(9)
C25 0.0366(13) 0.0389(13) 0.0503(14) 0.0018(10) -0.0012(10) 0.0045(10)
C26 0.0306(11) 0.0268(10) 0.0364(11) -0.0015(8) 0.0084(8) 0.0041(8)
C27 0.0380(12) 0.0312(11) 0.0357(11) 0.0028(9) 0.0072(9) 0.0016(9)
C28 0.0369(12) 0.0328(11) 0.0342(11) 0.0008(9) 0.0045(9) 0.0037(9)
C29 0.0353(12) 0.0309(11) 0.0388(11) 0.0041(9) 0.0082(9) 0.0024(9)
C30 0.0354(12) 0.0325(11) 0.0352(11) 0.0017(9) 0.0046(9) 0.0015(9)
C31 0.0288(11) 0.0297(11) 0.0455(12) -0.0038(9) 0.0027(9) 0.0001(8)
C32 0.0294(11) 0.0268(10) 0.0328(10) 0.0006(8) 0.0063(8) -0.0018(8)
C33 0.0285(11) 0.0337(11) 0.0321(10) 0.0014(8) 0.0038(8) 0.0011(8)
C34 0.0313(11) 0.0322(11) 0.0338(11) -0.0042(8) 0.0048(8) -0.0033(8)
C35 0.0290(11) 0.0304(10) 0.0355(11) -0.0014(8) 0.0083(8) -0.0015(8)
C36 0.0279(11) 0.0354(11) 0.0449(12) -0.0041(9) 0.0021(9) 0.0022(9)
C37 0.0316(12) 0.0331(11) 0.0398(12) -0.0064(9) 0.0008(9) 0.0002(9)
C38 0.0291(11) 0.0335(11) 0.0446(12) -0.0037(9) 0.0063(9) -0.0017(9)
C39 0.0356(14) 0.078(2) 0.0370(13) 0.0041(13) -0.0016(10) 0.0168(13)
C40 0.0373(13) 0.0464(13) 0.0341(11) 0.0077(10) 0.0007(9) 0.0114(10)
C41 0.0368(13) 0.0466(13) 0.0372(12) 0.0025(10) -0.0013(9) 0.0031(10)
C42 0.0418(13) 0.0432(13) 0.0348(11) -0.0003(10) 0.0030(10) 0.0051(10)
C43 0.0396(13) 0.0378(12) 0.0327(11) 0.0084(9) 0.0060(9) 0.0064(9)
C44 0.0368(12) 0.0355(12) 0.0367(11) 0.0051(9) 0.0026(9) 0.0011(9)
C45 0.0405(13) 0.0378(12) 0.0389(12) 0.0029(9) 0.0025(10) 0.0093(10)
C46 0.0449(14) 0.0371(12) 0.0357(12) 0.0091(9) 0.0086(10) 0.0077(10)

loop_
_atom_type_symbol
_atom_type_description
_atom_type_scat_dispersion_real
_atom_type_scat_dispersion_imag
_atom_type_scat_source
C C 0.0181 0.0091 'International Tables Vol C Tables 4.2.6.8 and 6.1.1.4'
H H 0.0000 0.0000 'International Tables Vol C Tables 4.2.6.8 and 6.1.1.4'
N N 0.0311 0.0180 'International Tables Vol C Tables 4.2.6.8 and 6.1.1.4'
O O 0.0492 0.0322 'International Tables Vol C Tables 4.2.6.8 and 6.1.1.4'
S S 0.3331 0.5567 'International Tables Vol C Tables 4.2.6.8 and 6.1.1.4'
Zn Zn -1.5491 0.6778 'International Tables Vol C Tables 4.2.6.8 and 6.1.1.4'

loop_
_geom_angle_atom_site_label_1
_geom_angle_atom_site_label_2
_geom_angle_atom_site_label_3
_geom_angle
_geom_angle_site_symmetry_1
_geom_angle_site_symmetry_3
_geom_angle_publ_flag
O2 Zn1 O7 89.02(7) 1_434 . ?
O2 Zn1 O8 107.10(9) 1_434 . ?
O2 Zn1 O11 87.48(7) 1_434 1_455 ?
O6 Zn1 O2 109.89(8) . 1_434 ?
O6 Zn1 O7 92.97(7) . . ?
O6 Zn1 O8 142.96(9) . . ?
O6 Zn1 O11 95.08(7) . 1_455 ?
O8 Zn1 O7 85.64(8) . . ?
O8 Zn1 O11 88.42(8) . 1_455 ?
O11 Zn1 O7 171.91(7) 1_455 . ?
O3 S1 O4 119.66(11) . . ?
O3 S1 C17 108.02(11) . . ?
O3 S1 C20 107.96(11) . . ?
O4 S1 C17 107.75(11) . . ?
O4 S1 C20 109.06(11) . . ?
C17 S1 C20 103.15(11) . . ?
C1 O2 Zn1 135.79(16) . 1_676 ?
C38 O6 Zn1 128.49(16) . . ?
Zn1 O7 H7A 110.4 . . ?
Zn1 O7 H7B 110.5 . . ?
H7A O7 H7B 103.6 . . ?
C39 O8 Zn1 104.04(19) . . ?
C46 O11 Zn1 129.73(15) . 1_655 ?
C9 N1 C8 119.9(2) . . ?
C13 N1 C8 119.8(2) . . ?
C13 N1 C9 120.3(2) . . ?
C28 N2 C29 120.45(19) . . ?
C28 N2 C31 120.40(18) . . ?
C29 N2 C31 119.02(18) . . ?
O1 C1 O2 125.2(2) . . ?
O1 C1 C2 119.4(2) . . ?
O2 C1 C2 115.3(2) . . ?
C3 C2 C1 119.6(2) . . ?
C7 C2 C1 121.2(2) . . ?
C7 C2 C3 119.2(2) . . ?
C2 C3 H3 119.6 . . ?
C4 C3 C2 120.8(2) . . ?
C4 C3 H3 119.6 . . ?
C3 C4 H4 120.1 . . ?
C3 C4 C5 119.8(3) . . ?
C5 C4 H4 120.1 . . ?
C4 C5 C8 119.8(3) . . ?
C6 C5 C4 119.7(2) . . ?
C6 C5 C8 120.6(3) . . ?
C5 C6 H6 119.9 . . ?
C5 C6 C7 120.2(2) . . ?
C7 C6 H6 119.9 . . ?
C2 C7 C6 120.4(3) . . ?
C2 C7 H7 119.8 . . ?
C6 C7 H7 119.8 . . ?
N1 C8 C5 111.0(2) . . ?
N1 C8 H8A 109.4 . . ?
N1 C8 H8B 109.4 . . ?
C5 C8 H8A 109.4 . . ?
C5 C8 H8B 109.4 . . ?
H8A C8 H8B 108.0 . . ?
N1 C9 H9 119.5 . . ?
N1 C9 C10 121.1(2) . . ?
C10 C9 H9 119.5 . . ?
C9 C10 H10 119.9 . . ?
C9 C10 C11 120.1(2) . . ?
C11 C10 H10 119.9 . . ?
C10 C11 C14 121.0(2) . . ?
C12 C11 C10 116.9(2) . . ?
C12 C11 C14 122.0(2) . . ?
C11 C12 H12 119.6 . . ?
C13 C12 C11 120.9(2) . . ?
C13 C12 H12 119.6 . . ?
N1 C13 C12 120.7(2) . . ?
N1 C13 H13 119.7 . . ?
C12 C13 H13 119.7 . . ?
C15 C14 C11 120.9(2) . . ?
C19 C14 C11 121.0(2) . . ?
C19 C14 C15 118.1(2) . . ?
C14 C15 H15 119.5 . . ?
C16 C15 C14 121.0(2) . . ?
C16 C15 H15 119.5 . . ?
C15 C16 H16 120.3 . . ?
C15 C16 C17 119.3(2) . . ?
C17 C16 H16 120.3 . . ?
C16 C17 S1 119.71(18) . . ?
C18 C17 S1 119.16(19) . . ?
C18 C17 C16 121.1(2) . . ?
C17 C18 H18 120.5 . . ?
C17 C18 C19 118.9(2) . . ?
C19 C18 H18 120.5 . . ?
C14 C19 H19 119.2 . . ?
C18 C19 C14 121.5(2) . . ?
C18 C19 H19 119.2 . . ?
C21 C20 S1 120.26(18) . . ?
C25 C20 S1 118.10(18) . . ?
C25 C20 C21 121.5(2) . . ?
C20 C21 H21 120.4 . . ?
C22 C21 C20 119.2(2) . . ?
C22 C21 H21 120.4 . . ?
C21 C22 H22 119.9 . . ?
C21 C22 C23 120.1(2) . . ?
C23 C22 H22 119.9 . . ?
C22 C23 C24 119.4(2) . . ?
C22 C23 C26 121.4(2) . . ?
C24 C23 C26 119.2(2) . . ?
C23 C24 H24 119.6 . . ?
C25 C24 C23 120.7(2) . . ?
C25 C24 H24 119.6 . . ?
C20 C25 C24 118.9(2) . . ?
C20 C25 H25 120.6 . . ?
C24 C25 H25 120.6 . . ?
C27 C26 C23 122.9(2) . . ?
C30 C26 C23 119.9(2) . . ?
C30 C26 C27 117.2(2) . . ?
C26 C27 H27 119.9 . . ?
C28 C27 C26 120.3(2) . . ?
C28 C27 H27 119.9 . . ?
N2 C28 C27 120.7(2) . . ?
N2 C28 H28 119.7 . . ?
C27 C28 H28 119.7 . . ?
N2 C29 H29 119.7 . . ?
N2 C29 C30 120.7(2) . . ?
C30 C29 H29 119.7 . . ?
C26 C30 H30 119.7 . . ?
C29 C30 C26 120.6(2) . . ?
C29 C30 H30 119.7 . . ?
N2 C31 H31A 109.3 . . ?
N2 C31 H31B 109.3 . . ?
N2 C31 C32 111.68(18) . . ?
H31A C31 H31B 107.9 . . ?
C32 C31 H31A 109.3 . . ?
C32 C31 H31B 109.3 . . ?
C33 C32 C31 118.10(19) . . ?
C37 C32 C31 122.70(19) . . ?
C37 C32 C33 119.1(2) . . ?
C32 C33 H33 120.0 . . ?
C34 C33 C32 120.0(2) . . ?
C34 C33 H33 120.0 . . ?
C33 C34 H34 119.7 . . ?
C35 C34 C33 120.6(2) . . ?
C35 C34 H34 119.7 . . ?
C34 C35 C36 119.2(2) . . ?
C34 C35 C38 120.83(19) . . ?
C36 C35 C38 119.9(2) . . ?
C35 C36 H36 119.9 . . ?
C37 C36 C35 120.1(2) . . ?
C37 C36 H36 119.9 . . ?
C32 C37 H37 119.6 . . ?
C36 C37 C32 120.7(2) . . ?
C36 C37 H37 119.6 . . ?
O5 C38 O6 125.2(2) . . ?
O5 C38 C35 118.5(2) . . ?
O6 C38 C35 116.3(2) . . ?
O8 C39 C40 115.5(3) . . ?
O9 C39 O8 123.1(3) . . ?
O9 C39 C40 121.4(3) . . ?
C41 C40 C39 120.1(2) . . ?
C41 C40 C45 119.3(2) . . ?
C45 C40 C39 120.4(2) . . ?
C40 C41 H41 119.7 . . ?
C42 C41 C40 120.6(2) . . ?
C42 C41 H41 119.7 . . ?
C41 C42 H42 119.9 . . ?
C41 C42 C43 120.3(2) . . ?
C43 C42 H42 119.9 . . ?
C42 C43 C46 119.5(2) . . ?
C44 C43 C42 119.3(2) . . ?
C44 C43 C46 121.2(2) . . ?
C43 C44 H44 119.7 . . ?
C43 C44 C45 120.5(2) . . ?
C45 C44 H44 119.7 . . ?
C40 C45 H45 120.1 . . ?
C44 C45 C40 119.7(2) . . ?
C44 C45 H45 120.1 . . ?
O10 C46 O11 125.2(2) . . ?
O10 C46 C43 117.0(2) . . ?
O11 C46 C43 117.8(2) . . ?

loop_
_geom_bond_atom_site_label_1
_geom_bond_atom_site_label_2
_geom_bond_distance
_geom_bond_site_symmetry_2
_geom_bond_publ_flag
Zn1 O2 1.9970(16) 1_434 ?
Zn1 O6 1.9929(16) . ?
Zn1 O7 2.263(2) . ?
Zn1 O8 2.012(2) . ?
Zn1 O11 2.0755(17) 1_455 ?
S1 O3 1.4371(18) . ?
S1 O4 1.4377(18) . ?
S1 C17 1.771(2) . ?
S1 C20 1.774(2) . ?
O1 C1 1.242(3) . ?
O2 C1 1.260(3) . ?
O5 C38 1.252(3) . ?
O6 C38 1.269(3) . ?
O7 H7A 0.8684 . ?
O7 H7B 0.8684 . ?
O8 C39 1.281(4) . ?
O9 C39 1.227(4) . ?
O10 C46 1.256(3) . ?
O11 C46 1.258(3) . ?
N1 C8 1.497(3) . ?
N1 C9 1.354(3) . ?
N1 C13 1.336(3) . ?
N2 C28 1.346(3) . ?
N2 C29 1.347(3) . ?
N2 C31 1.482(3) . ?
C1 C2 1.509(3) . ?
C2 C3 1.387(4) . ?
C2 C7 1.385(3) . ?
C3 H3 0.9500 . ?
C3 C4 1.386(4) . ?
C4 H4 0.9500 . ?
C4 C5 1.394(4) . ?
C5 C6 1.381(4) . ?
C5 C8 1.513(4) . ?
C6 H6 0.9500 . ?
C6 C7 1.393(4) . ?
C7 H7 0.9500 . ?
C8 H8A 0.9900 . ?
C8 H8B 0.9900 . ?
C9 H9 0.9500 . ?
C9 C10 1.369(4) . ?
C10 H10 0.9500 . ?
C10 C11 1.398(3) . ?
C11 C12 1.396(3) . ?
C11 C14 1.481(3) . ?
C12 H12 0.9500 . ?
C12 C13 1.372(4) . ?
C13 H13 0.9500 . ?
C14 C15 1.399(3) . ?
C14 C19 1.396(3) . ?
C15 H15 0.9500 . ?
C15 C16 1.382(4) . ?
C16 H16 0.9500 . ?
C16 C17 1.389(3) . ?
C17 C18 1.382(3) . ?
C18 H18 0.9500 . ?
C18 C19 1.384(4) . ?
C19 H19 0.9500 . ?
C20 C21 1.390(3) . ?
C20 C25 1.383(3) . ?
C21 H21 0.9500 . ?
C21 C22 1.389(3) . ?
C22 H22 0.9500 . ?
C22 C23 1.395(3) . ?
C23 C24 1.396(3) . ?
C23 C26 1.478(3) . ?
C24 H24 0.9500 . ?
C24 C25 1.385(3) . ?
C25 H25 0.9500 . ?
C26 C27 1.399(3) . ?
C26 C30 1.392(3) . ?
C27 H27 0.9500 . ?
C27 C28 1.370(3) . ?
C28 H28 0.9500 . ?
C29 H29 0.9500 . ?
C29 C30 1.367(3) . ?
C30 H30 0.9500 . ?
C31 H31A 0.9900 . ?
C31 H31B 0.9900 . ?
C31 C32 1.512(3) . ?
C32 C33 1.392(3) . ?
C32 C37 1.391(3) . ?
C33 H33 0.9500 . ?
C33 C34 1.390(3) . ?
C34 H34 0.9500 . ?
C34 C35 1.388(3) . ?
C35 C36 1.392(3) . ?
C35 C38 1.504(3) . ?
C36 H36 0.9500 . ?
C36 C37 1.385(3) . ?
C37 H37 0.9500 . ?
C39 C40 1.501(4) . ?
C40 C41 1.392(4) . ?
C40 C45 1.395(3) . ?
C41 H41 0.9500 . ?
C41 C42 1.377(4) . ?
C42 H42 0.9500 . ?
C42 C43 1.392(3) . ?
C43 C44 1.390(3) . ?
C43 C46 1.512(3) . ?
C44 H44 0.9500 . ?
C44 C45 1.390(4) . ?
C45 H45 0.9500 . ?

loop_
_geom_torsion_atom_site_label_1
_geom_torsion_atom_site_label_2
_geom_torsion_atom_site_label_3
_geom_torsion_atom_site_label_4
_geom_torsion
_geom_torsion_site_symmetry_1
_geom_torsion_site_symmetry_2
_geom_torsion_site_symmetry_3
_geom_torsion_site_symmetry_4
_geom_torsion_publ_flag
Zn1 O2 C1 O1 15.5(4) 1_676 . . . ?
Zn1 O2 C1 C2 -167.37(17) 1_676 . . . ?
Zn1 O6 C38 O5 -16.6(4) . . . . ?
Zn1 O6 C38 C35 166.01(15) . . . . ?
Zn1 O8 C39 O9 -1.2(3) . . . . ?
Zn1 O8 C39 C40 177.45(16) . . . . ?
Zn1 O11 C46 O10 -105.3(3) 1_655 . . . ?
Zn1 O11 C46 C43 75.4(3) 1_655 . . . ?
S1 C17 C18 C19 175.7(2) . . . . ?
S1 C20 C21 C22 -174.16(18) . . . . ?
S1 C20 C25 C24 174.9(2) . . . . ?
O1 C1 C2 C3 -174.4(3) . . . . ?
O1 C1 C2 C7 8.6(4) . . . . ?
O2 C1 C2 C3 8.3(3) . . . . ?
O2 C1 C2 C7 -168.6(2) . . . . ?
O3 S1 C17 C16 167.48(18) . . . . ?
O3 S1 C17 C18 -10.6(2) . . . . ?
O3 S1 C20 C21 -171.31(19) . . . . ?
O3 S1 C20 C25 12.1(2) . . . . ?
O4 S1 C17 C16 36.9(2) . . . . ?
O4 S1 C17 C18 -141.2(2) . . . . ?
O4 S1 C20 C21 -39.8(2) . . . . ?
O4 S1 C20 C25 143.6(2) . . . . ?
O8 C39 C40 C41 25.4(3) . . . . ?
O8 C39 C40 C45 -150.6(2) . . . . ?
O9 C39 C40 C41 -156.0(3) . . . . ?
O9 C39 C40 C45 28.0(4) . . . . ?
N1 C9 C10 C11 1.3(4) . . . . ?
N2 C29 C30 C26 1.9(3) . . . . ?
N2 C31 C32 C33 -154.88(19) . . . . ?
N2 C31 C32 C37 28.9(3) . . . . ?
C1 C2 C3 C4 -175.1(3) . . . . ?
C1 C2 C7 C6 176.4(2) . . . . ?
C2 C3 C4 C5 -1.9(4) . . . . ?
C3 C2 C7 C6 -0.6(4) . . . . ?
C3 C4 C5 C6 0.4(4) . . . . ?
C3 C4 C5 C8 179.8(3) . . . . ?
C4 C5 C6 C7 1.0(4) . . . . ?
C4 C5 C8 N1 78.9(3) . . . . ?
C5 C6 C7 C2 -0.9(4) . . . . ?
C6 C5 C8 N1 -101.7(3) . . . . ?
C7 C2 C3 C4 2.0(4) . . . . ?
C8 N1 C9 C10 176.5(2) . . . . ?
C8 N1 C13 C12 -178.0(2) . . . . ?
C8 C5 C6 C7 -178.4(2) . . . . ?
C9 N1 C8 C5 -80.6(3) . . . . ?
C9 N1 C13 C12 -1.5(4) . . . . ?
C9 C10 C11 C12 -0.9(4) . . . . ?
C9 C10 C11 C14 -177.8(2) . . . . ?
C10 C11 C12 C13 -0.6(4) . . . . ?
C10 C11 C14 C15 -19.2(3) . . . . ?
C10 C11 C14 C19 157.9(2) . . . . ?
C11 C12 C13 N1 1.9(4) . . . . ?
C11 C14 C15 C16 174.6(2) . . . . ?
C11 C14 C19 C18 -176.0(2) . . . . ?
C12 C11 C14 C15 164.0(2) . . . . ?
C12 C11 C14 C19 -18.9(3) . . . . ?
C13 N1 C8 C5 95.9(3) . . . . ?
C13 N1 C9 C10 0.0(4) . . . . ?
C14 C11 C12 C13 176.3(2) . . . . ?
C14 C15 C16 C17 1.6(3) . . . . ?
C15 C14 C19 C18 1.2(4) . . . . ?
C15 C16 C17 S1 -177.14(18) . . . . ?
C15 C16 C17 C18 0.9(4) . . . . ?
C16 C17 C18 C19 -2.3(4) . . . . ?
C17 S1 C20 C21 74.5(2) . . . . ?
C17 S1 C20 C25 -102.1(2) . . . . ?
C17 C18 C19 C14 1.3(4) . . . . ?
C19 C14 C15 C16 -2.6(3) . . . . ?
C20 S1 C17 C16 -78.4(2) . . . . ?
C20 S1 C17 C18 103.6(2) . . . . ?
C20 C21 C22 C23 0.2(4) . . . . ?
C21 C20 C25 C24 -1.6(4) . . . . ?
C21 C22 C23 C24 -3.2(4) . . . . ?
C21 C22 C23 C26 174.9(2) . . . . ?
C22 C23 C24 C25 3.8(4) . . . . ?
C22 C23 C26 C27 30.5(3) . . . . ?
C22 C23 C26 C30 -148.5(2) . . . . ?
C23 C24 C25 C20 -1.5(4) . . . . ?
C23 C26 C27 C28 176.9(2) . . . . ?
C23 C26 C30 C29 -178.9(2) . . . . ?
C24 C23 C26 C27 -151.4(2) . . . . ?
C24 C23 C26 C30 29.5(3) . . . . ?
C25 C20 C21 C22 2.3(4) . . . . ?
C26 C23 C24 C25 -174.2(2) . . . . ?
C26 C27 C28 N2 2.3(3) . . . . ?
C27 C26 C30 C29 2.0(3) . . . . ?
C28 N2 C29 C30 -3.8(3) . . . . ?
C28 N2 C31 C32 87.7(2) . . . . ?
C29 N2 C28 C27 1.7(3) . . . . ?
C29 N2 C31 C32 -88.1(2) . . . . ?
C30 C26 C27 C28 -4.0(3) . . . . ?
C31 N2 C28 C27 -174.0(2) . . . . ?
C31 N2 C29 C30 172.0(2) . . . . ?
C31 C32 C33 C34 -174.1(2) . . . . ?
C31 C32 C37 C36 172.4(2) . . . . ?
C32 C33 C34 C35 1.4(3) . . . . ?
C33 C32 C37 C36 -3.7(3) . . . . ?
C33 C34 C35 C36 -3.6(3) . . . . ?
C33 C34 C35 C38 174.1(2) . . . . ?
C34 C35 C36 C37 2.2(3) . . . . ?
C34 C35 C38 O5 -153.2(2) . . . . ?
C34 C35 C38 O6 24.4(3) . . . . ?
C35 C36 C37 C32 1.5(4) . . . . ?
C36 C35 C38 O5 24.5(3) . . . . ?
C36 C35 C38 O6 -158.0(2) . . . . ?
C37 C32 C33 C34 2.3(3) . . . . ?
C38 C35 C36 C37 -175.5(2) . . . . ?
C39 C40 C41 C42 -173.7(2) . . . . ?
C39 C40 C45 C44 171.8(2) . . . . ?
C40 C41 C42 C43 1.7(4) . . . . ?
C41 C40 C45 C44 -4.2(3) . . . . ?
C41 C42 C43 C44 -3.7(3) . . . . ?
C41 C42 C43 C46 176.9(2) . . . . ?
C42 C43 C44 C45 1.7(3) . . . . ?
C42 C43 C46 O10 14.2(3) . . . . ?
C42 C43 C46 O11 -166.5(2) . . . . ?
C43 C44 C45 C40 2.2(3) . . . . ?
C44 C43 C46 O10 -165.2(2) . . . . ?
C44 C43 C46 O11 14.2(3) . . . . ?
C45 C40 C41 C42 2.3(3) . . . . ?
C46 C43 C44 C45 -178.9(2) . . . . ?

loop_
_smtbx_masks_void_nr
_smtbx_masks_void_average_x
_smtbx_masks_void_average_y
_smtbx_masks_void_average_z
_smtbx_masks_void_volume
_smtbx_masks_void_count_electrons
_smtbx_masks_void_content
1 0.055 0.092 0.345 30.2 9.6 ?
2 -0.055 -0.092 0.655 30.2 9.4 ?
3 -0.991 0.500 0.000 178.3 48.0 ?
